data_7104685
loop_
_publ_author_name
'Mathieu, Josiah L'
'Latturner, Susan E'

_publ_section_title
;
 Zintl phase as dopant source in the flux synthesis of
 Ba(1-x)K(x)Fe(2)As(2) type superconductors.
;
_journal_issue 33
_journal_name_full 'Chemical communications (Cambridge, England)'
_journal_page_first 4965
_journal_page_last 4967
_journal_paper_doi 10.1039/b910749e
_journal_volume 34
_journal_year 2009
_chemical_formula_sum 'As2 Ba0.78 Fe2 K0.12 Sn0.1'
_chemical_formula_weight 384.54
_chemical_name_systematic
;
?
;
_space_group_IT_number 139
_symmetry_cell_setting tetragonal
_symmetry_space_group_name_Hall '-I 4 2'
_symmetry_space_group_name_H-M 'I 4/m m m'
_atom_sites_solution_hydrogens none
_atom_sites_solution_primary direct
_atom_sites_solution_secondary difmap
_audit_creation_method SHELXL-97
_cell_angle_alpha 90.00
_cell_angle_beta 90.00
_cell_angle_gamma 90.00
_cell_formula_units_Z 2
_cell_length_a 3.922(2)
_cell_length_b 3.922(2)
_cell_length_c 13.285(7)
_cell_measurement_reflns_used 87
_cell_measurement_temperature 298(2)
_cell_measurement_theta_max 27.39
_cell_measurement_theta_min 3.07
_cell_volume 204.38(19)
_computing_cell_refinement 'Bruker APEX2'
_computing_data_collection 'Bruker APEX2'
_computing_data_reduction 'Bruker APEX2'
_computing_molecular_graphics 'Bruker SHELXTL'
_computing_publication_material 'Bruker SHELXTL'
_computing_structure_refinement 'SHELXL-97 (Sheldrick, 2008)'
_computing_structure_solution 'SHELXS-97 (Sheldrick, 2008)'
_diffrn_ambient_temperature 298(2)
_diffrn_measured_fraction_theta_full 0.926
_diffrn_measured_fraction_theta_max 0.926
_diffrn_measurement_device_type 'Bruker APEX CCD area detector'
_diffrn_measurement_method 'phi and omega scans'
_diffrn_radiation_monochromator graphite
_diffrn_radiation_source 'fine-focus sealed tube'
_diffrn_radiation_type MoK\a
_diffrn_radiation_wavelength 0.71073
_diffrn_reflns_av_R_equivalents 0.0264
_diffrn_reflns_av_sigmaI/netI 0.0225
_diffrn_reflns_limit_h_max 4
_diffrn_reflns_limit_h_min -4
_diffrn_reflns_limit_k_max 4
_diffrn_reflns_limit_k_min -5
_diffrn_reflns_limit_l_max 15
_diffrn_reflns_limit_l_min -10
_diffrn_reflns_number 439
_diffrn_reflns_theta_full 27.39
_diffrn_reflns_theta_max 27.39
_diffrn_reflns_theta_min 3.07
_exptl_absorpt_coefficient_mu 29.490
_exptl_absorpt_correction_T_max 0.863
_exptl_absorpt_correction_T_min 0.709
_exptl_absorpt_correction_type empirical
_exptl_absorpt_process_details 'via SADABS (Bruker, 2000)'
_exptl_crystal_colour silver
_exptl_crystal_density_diffrn 6.250
_exptl_crystal_density_method 'not measured'
_exptl_crystal_description plate
_exptl_crystal_F_000 325
_exptl_crystal_size_max 0.02
_exptl_crystal_size_mid 0.01
_exptl_crystal_size_min 0.005
_refine_diff_density_max 0.957
_refine_diff_density_min -1.061
_refine_diff_density_rms 0.244
_refine_ls_extinction_coef 0.0039(18)
_refine_ls_extinction_expression Fc^*^=kFc[1+0.001xFc^2^\l^3^/sin(2\q)]^-1/4^
_refine_ls_extinction_method SHELXL
_refine_ls_goodness_of_fit_ref 1.175
_refine_ls_hydrogen_treatment none
_refine_ls_matrix_type full
_refine_ls_number_parameters 13
_refine_ls_number_reflns 87
_refine_ls_number_restraints 1
_refine_ls_restrained_S_all 1.167
_refine_ls_R_factor_all 0.0270
_refine_ls_R_factor_gt 0.0226
_refine_ls_shift/su_max 0.000
_refine_ls_shift/su_mean 0.000
_refine_ls_structure_factor_coef Fsqd
_refine_ls_weighting_details 'calc w=1/[\s^2^(Fo^2^)+(0.0367P)^2^+0.9011P] where P=(Fo^2^+2Fc^2^)/3'
_refine_ls_weighting_scheme calc
_refine_ls_wR_factor_gt 0.0596
_refine_ls_wR_factor_ref 0.0614
_reflns_number_gt 78
_reflns_number_total 87
_reflns_threshold_expression >2sigma(I)
_cod_data_source_file b910749e.txt
_cod_data_source_block 'data_0m4'
_cod_original_sg_symbol_H-M I4/mmm
_cod_original_formula_sum 'As2 Ba0.78 Fe2 K0.12 Sn0.10'
_cod_database_code 7104685

loop_
_symmetry_equiv_pos_as_xyz
'x, y, z'
'-x, -y, z'
'-y, x, z'
'y, -x, z'
'-x, y, -z'
'x, -y, -z'
'y, x, -z'
'-y, -x, -z'
'x+1/2, y+1/2, z+1/2'
'-x+1/2, -y+1/2, z+1/2'
'-y+1/2, x+1/2, z+1/2'
'y+1/2, -x+1/2, z+1/2'
'-x+1/2, y+1/2, -z+1/2'
'x+1/2, -y+1/2, -z+1/2'
'y+1/2, x+1/2, -z+1/2'
'-y+1/2, -x+1/2, -z+1/2'
'-x, -y, -z'
'x, y, -z'
'y, -x, -z'
'-y, x, -z'
'x, -y, z'
'-x, y, z'
'-y, -x, z'
'y, x, z'
'-x+1/2, -y+1/2, -z+1/2'
'x+1/2, y+1/2, -z+1/2'
'y+1/2, -x+1/2, -z+1/2'
'-y+1/2, x+1/2, -z+1/2'
'x+1/2, -y+1/2, z+1/2'
'-x+1/2, y+1/2, z+1/2'
'-y+1/2, -x+1/2, z+1/2'
'y+1/2, x+1/2, z+1/2'

loop_
_atom_site_label
_atom_site_type_symbol
_atom_site_fract_x
_atom_site_fract_y
_atom_site_fract_z
_atom_site_U_iso_or_equiv
_atom_site_adp_type
_atom_site_occupancy
_atom_site_symmetry_multiplicity
_atom_site_calc_flag
_atom_site_refinement_flags
_atom_site_disorder_assembly
_atom_site_disorder_group
Ba1 Ba 0.0000 0.0000 0.0000 0.0190(7) Uani 0.777(10) 16 d SP . .
K1 K 0.0000 0.0000 0.0000 0.0190(7) Uani 0.126(13) 16 d SP . .
As2 As 0.0000 0.0000 0.35461(12) 0.0119(6) Uani 1 8 d S . .
Fe3 Fe 0.0000 0.5000 0.2500 0.0112(6) Uani 1 8 d S . .
Sn1 Sn 0.0000 0.0000 0.0961(19) 0.0190(7) Uani 0.048(3) 8 d SP . .

loop_
_atom_site_aniso_label
_atom_site_aniso_U_11
_atom_site_aniso_U_22
_atom_site_aniso_U_33
_atom_site_aniso_U_23
_atom_site_aniso_U_13
_atom_site_aniso_U_12
Ba1 0.0195(8) 0.0195(8) 0.0179(12) 0.000 0.000 0.000
K1 0.0195(8) 0.0195(8) 0.0179(12) 0.000 0.000 0.000
As2 0.0123(6) 0.0123(6) 0.0113(10) 0.000 0.000 0.000
Fe3 0.0098(7) 0.0098(7) 0.0141(13) 0.000 0.000 0.000
Sn1 0.0195(8) 0.0195(8) 0.0179(12) 0.000 0.000 0.000

loop_
_atom_type_symbol
_atom_type_description
_atom_type_scat_dispersion_real
_atom_type_scat_dispersion_imag
_atom_type_scat_source
K K 0.2009 0.2494 'International Tables Vol C Tables 4.2.6.8 and 6.1.1.4'
Fe Fe 0.3463 0.8444 'International Tables Vol C Tables 4.2.6.8 and 6.1.1.4'
As As 0.0499 2.0058 'International Tables Vol C Tables 4.2.6.8 and 6.1.1.4'
Sn Sn -0.6537 1.4246 'International Tables Vol C Tables 4.2.6.8 and 6.1.1.4'
Ba Ba -0.3244 2.2819 'International Tables Vol C Tables 4.2.6.8 and 6.1.1.4'

loop_
_geom_angle_atom_site_label_1
_geom_angle_atom_site_label_2
_geom_angle_atom_site_label_3
_geom_angle
_geom_angle_site_symmetry_1
_geom_angle_site_symmetry_3
_geom_angle_publ_flag
Sn1 Ba1 Sn1 180.0 17 . ?
Sn1 Ba1 As2 124.85(3) 17 25 ?
Sn1 Ba1 As2 55.15(3) . 25 ?
Sn1 Ba1 As2 55.15(3) 17 9_444 ?
Sn1 Ba1 As2 124.85(3) . 9_444 ?
As2 Ba1 As2 180.00(4) 25 9_444 ?
Sn1 Ba1 As2 124.85(3) 17 25_445 ?
Sn1 Ba1 As2 55.15(3) . 25_445 ?
As2 Ba1 As2 110.29(6) 25 25_445 ?
As2 Ba1 As2 69.71(6) 9_444 25_445 ?
Sn1 Ba1 As2 55.15(3) 17 9_554 ?
Sn1 Ba1 As2 124.85(3) . 9_554 ?
As2 Ba1 As2 69.71(6) 25 9_554 ?
As2 Ba1 As2 110.29(6) 9_444 9_554 ?
As2 Ba1 As2 180.00(4) 25_445 9_554 ?
Sn1 Ba1 As2 124.85(3) 17 25_455 ?
Sn1 Ba1 As2 55.15(3) . 25_455 ?
As2 Ba1 As2 70.94(3) 25 25_455 ?
As2 Ba1 As2 109.06(3) 9_444 25_455 ?
As2 Ba1 As2 70.94(3) 25_445 25_455 ?
As2 Ba1 As2 109.06(3) 9_554 25_455 ?
Sn1 Ba1 As2 124.85(3) 17 25_545 ?
Sn1 Ba1 As2 55.15(3) . 25_545 ?
As2 Ba1 As2 70.94(3) 25 25_545 ?
As2 Ba1 As2 109.06(3) 9_444 25_545 ?
As2 Ba1 As2 70.94(3) 25_445 25_545 ?
As2 Ba1 As2 109.06(3) 9_554 25_545 ?
As2 Ba1 As2 110.29(6) 25_455 25_545 ?
Sn1 Ba1 As2 55.15(3) 17 9_454 ?
Sn1 Ba1 As2 124.85(3) . 9_454 ?
As2 Ba1 As2 109.06(3) 25 9_454 ?
As2 Ba1 As2 70.94(3) 9_444 9_454 ?
As2 Ba1 As2 109.06(3) 25_445 9_454 ?
As2 Ba1 As2 70.94(3) 9_554 9_454 ?
As2 Ba1 As2 69.71(6) 25_455 9_454 ?
As2 Ba1 As2 180.00(4) 25_545 9_454 ?
Sn1 Ba1 As2 55.15(3) 17 9_544 ?
Sn1 Ba1 As2 124.85(3) . 9_544 ?
As2 Ba1 As2 109.06(3) 25 9_544 ?
As2 Ba1 As2 70.94(3) 9_444 9_544 ?
As2 Ba1 As2 109.06(3) 25_445 9_544 ?
As2 Ba1 As2 70.94(3) 9_554 9_544 ?
As2 Ba1 As2 180.00(4) 25_455 9_544 ?
As2 Ba1 As2 69.71(6) 25_545 9_544 ?
As2 Ba1 As2 110.29(6) 9_454 9_544 ?
Sn1 Ba1 Fe3 149.439(19) 17 . ?
Sn1 Ba1 Fe3 30.561(19) . . ?
As2 Ba1 Fe3 38.08(2) 25 . ?
As2 Ba1 Fe3 141.92(2) 9_444 . ?
As2 Ba1 Fe3 78.64(4) 25_445 . ?
As2 Ba1 Fe3 101.36(4) 9_554 . ?
As2 Ba1 Fe3 38.08(2) 25_455 . ?
As2 Ba1 Fe3 78.64(4) 25_545 . ?
As2 Ba1 Fe3 101.36(4) 9_454 . ?
As2 Ba1 Fe3 141.92(2) 9_544 . ?
Sn1 Ba1 Fe3 149.439(19) 17 25 ?
Sn1 Ba1 Fe3 30.561(19) . 25 ?
As2 Ba1 Fe3 38.08(2) 25 25 ?
As2 Ba1 Fe3 141.92(2) 9_444 25 ?
As2 Ba1 Fe3 78.64(4) 25_445 25 ?
As2 Ba1 Fe3 101.36(4) 9_554 25 ?
As2 Ba1 Fe3 78.64(4) 25_455 25 ?
As2 Ba1 Fe3 38.08(2) 25_545 25 ?
As2 Ba1 Fe3 141.92(2) 9_454 25 ?
As2 Ba1 Fe3 101.36(4) 9_544 25 ?
Fe3 Ba1 Fe3 42.14(3) . 25 ?
Fe3 As2 Fe3 70.47(4) 25_455 1_545 ?
Fe3 As2 Fe3 109.35(7) 25_455 25 ?
Fe3 As2 Fe3 70.47(4) 1_545 25 ?
Fe3 As2 Fe3 70.47(4) 25_455 . ?
Fe3 As2 Fe3 109.35(7) 1_545 . ?
Fe3 As2 Fe3 70.47(4) 25 . ?
Fe3 As2 Sn1 134.0(3) 25_455 25 ?
Fe3 As2 Sn1 134.0(3) 1_545 25 ?
Fe3 As2 Sn1 64.6(4) 25 25 ?
Fe3 As2 Sn1 64.6(4) . 25 ?
Fe3 As2 Sn1 64.6(4) 25_455 25_445 ?
Fe3 As2 Sn1 64.6(4) 1_545 25_445 ?
Fe3 As2 Sn1 134.0(3) 25 25_445 ?
Fe3 As2 Sn1 134.0(3) . 25_445 ?
Sn1 As2 Sn1 153.4(10) 25 25_445 ?
Fe3 As2 Sn1 64.6(4) 25_455 25_455 ?
Fe3 As2 Sn1 134.0(3) 1_545 25_455 ?
Fe3 As2 Sn1 134.0(3) 25 25_455 ?
Fe3 As2 Sn1 64.6(4) . 25_455 ?
Sn1 As2 Sn1 87.0(2) 25 25_455 ?
Sn1 As2 Sn1 87.0(2) 25_445 25_455 ?
Fe3 As2 Sn1 134.0(3) 25_455 25_545 ?
Fe3 As2 Sn1 64.6(4) 1_545 25_545 ?
Fe3 As2 Sn1 64.6(4) 25 25_545 ?
Fe3 As2 Sn1 134.0(3) . 25_545 ?
Sn1 As2 Sn1 87.0(2) 25 25_545 ?
Sn1 As2 Sn1 87.0(2) 25_445 25_545 ?
Sn1 As2 Sn1 153.4(10) 25_455 25_545 ?
Fe3 As2 Ba1 143.501(9) 25_455 9 ?
Fe3 As2 Ba1 143.501(9) 1_545 9 ?
Fe3 As2 Ba1 81.78(3) 25 9 ?
Fe3 As2 Ba1 81.78(3) . 9 ?
Sn1 As2 Ba1 21.6(5) 25 9 ?
Sn1 As2 Ba1 131.9(5) 25_445 9 ?
Sn1 As2 Ba1 82.5(3) 25_455 9 ?
Sn1 As2 Ba1 82.5(3) 25_545 9 ?
Fe3 As2 K1 143.501(9) 25_455 9 ?
Fe3 As2 K1 143.501(9) 1_545 9 ?
Fe3 As2 K1 81.78(3) 25 9 ?
Fe3 As2 K1 81.78(3) . 9 ?
Sn1 As2 K1 21.6(5) 25 9 ?
Sn1 As2 K1 131.9(5) 25_445 9 ?
Sn1 As2 K1 82.5(3) 25_455 9 ?
Sn1 As2 K1 82.5(3) 25_545 9 ?
Ba1 As2 K1 0.0 9 9 ?
Fe3 As2 Ba1 81.78(3) 25_455 9_445 ?
Fe3 As2 Ba1 81.78(3) 1_545 9_445 ?
Fe3 As2 Ba1 143.501(10) 25 9_445 ?
Fe3 As2 Ba1 143.501(10) . 9_445 ?
Sn1 As2 Ba1 131.9(5) 25 9_445 ?
Sn1 As2 Ba1 21.6(5) 25_445 9_445 ?
Sn1 As2 Ba1 82.5(3) 25_455 9_445 ?
Sn1 As2 Ba1 82.5(3) 25_545 9_445 ?
Ba1 As2 Ba1 110.29(6) 9 9_445 ?
K1 As2 Ba1 110.29(6) 9 9_445 ?
Fe3 As2 K1 81.78(3) 25_455 9_445 ?
Fe3 As2 K1 81.78(3) 1_545 9_445 ?
Fe3 As2 K1 143.501(10) 25 9_445 ?
Fe3 As2 K1 143.501(10) . 9_445 ?
Sn1 As2 K1 131.9(5) 25 9_445 ?
Sn1 As2 K1 21.6(5) 25_445 9_445 ?
Sn1 As2 K1 82.5(3) 25_455 9_445 ?
Sn1 As2 K1 82.5(3) 25_545 9_445 ?
Ba1 As2 K1 110.29(6) 9 9_445 ?
K1 As2 K1 110.29(6) 9 9_445 ?
Ba1 As2 K1 0.0 9_445 9_445 ?
As2 Fe3 As2 109.53(4) . 25_455 ?
As2 Fe3 As2 109.35(7) . 1_565 ?
As2 Fe3 As2 109.53(4) 25_455 1_565 ?
As2 Fe3 As2 109.53(4) . 25 ?
As2 Fe3 As2 109.35(7) 25_455 25 ?
As2 Fe3 As2 109.53(4) 1_565 25 ?
As2 Fe3 Fe3 125.235(19) . 25_565 ?
As2 Fe3 Fe3 125.235(19) 25_455 25_565 ?
As2 Fe3 Fe3 54.765(19) 1_565 25_565 ?
As2 Fe3 Fe3 54.765(19) 25 25_565 ?
As2 Fe3 Fe3 54.765(19) . 25_455 ?
As2 Fe3 Fe3 54.765(19) 25_455 25_455 ?
As2 Fe3 Fe3 125.235(19) 1_565 25_455 ?
As2 Fe3 Fe3 125.235(19) 25 25_455 ?
Fe3 Fe3 Fe3 180.0 25_565 25_455 ?
As2 Fe3 Fe3 125.235(19) . 25_465 ?
As2 Fe3 Fe3 54.765(19) 25_455 25_465 ?
As2 Fe3 Fe3 54.765(19) 1_565 25_465 ?
As2 Fe3 Fe3 125.235(19) 25 25_465 ?
Fe3 Fe3 Fe3 90.0 25_565 25_465 ?
Fe3 Fe3 Fe3 90.0 25_455 25_465 ?
As2 Fe3 Fe3 54.765(19) . 25 ?
As2 Fe3 Fe3 125.235(19) 25_455 25 ?
As2 Fe3 Fe3 125.235(19) 1_565 25 ?
As2 Fe3 Fe3 54.765(19) 25 25 ?
Fe3 Fe3 Fe3 90.0 25_565 25 ?
Fe3 Fe3 Fe3 90.0 25_455 25 ?
Fe3 Fe3 Fe3 180.0 25_465 25 ?
As2 Fe3 Sn1 81.5(4) . . ?
As2 Fe3 Sn1 65.34(16) 25_455 . ?
As2 Fe3 Sn1 169.1(4) 1_565 . ?
As2 Fe3 Sn1 65.34(16) 25 . ?
Fe3 Fe3 Sn1 119.3(2) 25_565 . ?
Fe3 Fe3 Sn1 60.7(2) 25_455 . ?
Fe3 Fe3 Sn1 119.3(2) 25_465 . ?
Fe3 Fe3 Sn1 60.7(2) 25 . ?
As2 Fe3 Sn1 65.34(16) . 25 ?
As2 Fe3 Sn1 169.1(4) 25_455 25 ?
As2 Fe3 Sn1 65.34(16) 1_565 25 ?
As2 Fe3 Sn1 81.5(4) 25 25 ?
Fe3 Fe3 Sn1 60.7(2) 25_565 25 ?
Fe3 Fe3 Sn1 119.3(2) 25_455 25 ?
Fe3 Fe3 Sn1 119.3(2) 25_465 25 ?
Fe3 Fe3 Sn1 60.7(2) 25 25 ?
Sn1 Fe3 Sn1 121.4(4) . 25 ?
As2 Fe3 Sn1 65.34(16) . 25_455 ?
As2 Fe3 Sn1 81.5(4) 25_455 25_455 ?
As2 Fe3 Sn1 65.34(16) 1_565 25_455 ?
As2 Fe3 Sn1 169.1(4) 25 25_455 ?
Fe3 Fe3 Sn1 119.3(2) 25_565 25_455 ?
Fe3 Fe3 Sn1 60.7(2) 25_455 25_455 ?
Fe3 Fe3 Sn1 60.7(2) 25_465 25_455 ?
Fe3 Fe3 Sn1 119.3(2) 25 25_455 ?
Sn1 Fe3 Sn1 121.4(4) . 25_455 ?
Sn1 Fe3 Sn1 87.6(7) 25 25_455 ?
As2 Fe3 Sn1 169.1(4) . 1_565 ?
As2 Fe3 Sn1 65.34(16) 25_455 1_565 ?
As2 Fe3 Sn1 81.5(4) 1_565 1_565 ?
As2 Fe3 Sn1 65.34(16) 25 1_565 ?
Fe3 Fe3 Sn1 60.7(2) 25_565 1_565 ?
Fe3 Fe3 Sn1 119.3(2) 25_455 1_565 ?
Fe3 Fe3 Sn1 60.7(2) 25_465 1_565 ?
Fe3 Fe3 Sn1 119.3(2) 25 1_565 ?
Sn1 Fe3 Sn1 87.6(7) . 1_565 ?
Sn1 Fe3 Sn1 121.4(4) 25 1_565 ?
Sn1 Fe3 Sn1 121.4(4) 25_455 1_565 ?
Ba1 Sn1 Sn1 0.0 . 17 ?
Ba1 Sn1 Fe3 136.2(4) . . ?
Sn1 Sn1 Fe3 136.2(4) 17 . ?
Ba1 Sn1 Fe3 136.2(4) . 25 ?
Sn1 Sn1 Fe3 136.2(4) 17 25 ?
Fe3 Sn1 Fe3 58.6(4) . 25 ?
Ba1 Sn1 Fe3 136.2(4) . 25_455 ?
Sn1 Sn1 Fe3 136.2(4) 17 25_455 ?
Fe3 Sn1 Fe3 58.6(4) . 25_455 ?
Fe3 Sn1 Fe3 87.6(7) 25 25_455 ?
Ba1 Sn1 Fe3 136.2(4) . 1_545 ?
Sn1 Sn1 Fe3 136.2(4) 17 1_545 ?
Fe3 Sn1 Fe3 87.6(7) . 1_545 ?
Fe3 Sn1 Fe3 58.6(4) 25 1_545 ?
Fe3 Sn1 Fe3 58.6(4) 25_455 1_545 ?
Ba1 Sn1 As2 103.3(5) . 25 ?
Sn1 Sn1 As2 103.3(5) 17 25 ?
Fe3 Sn1 As2 50.0(2) . 25 ?
Fe3 Sn1 As2 50.0(2) 25 25 ?
Fe3 Sn1 As2 108.1(7) 25_455 25 ?
Fe3 Sn1 As2 108.1(7) 1_545 25 ?
Ba1 Sn1 As2 103.3(5) . 25_445 ?
Sn1 Sn1 As2 103.3(5) 17 25_445 ?
Fe3 Sn1 As2 108.1(7) . 25_445 ?
Fe3 Sn1 As2 108.1(7) 25 25_445 ?
Fe3 Sn1 As2 50.0(2) 25_455 25_445 ?
Fe3 Sn1 As2 50.0(2) 1_545 25_445 ?
As2 Sn1 As2 153.4(10) 25 25_445 ?
Ba1 Sn1 As2 103.3(5) . 25_545 ?
Sn1 Sn1 As2 103.3(5) 17 25_545 ?
Fe3 Sn1 As2 108.1(7) . 25_545 ?
Fe3 Sn1 As2 50.0(2) 25 25_545 ?
Fe3 Sn1 As2 108.1(7) 25_455 25_545 ?
Fe3 Sn1 As2 50.0(2) 1_545 25_545 ?
As2 Sn1 As2 87.0(2) 25 25_545 ?
As2 Sn1 As2 87.0(2) 25_445 25_545 ?
Ba1 Sn1 As2 103.3(5) . 25_455 ?
Sn1 Sn1 As2 103.3(5) 17 25_455 ?
Fe3 Sn1 As2 50.0(2) . 25_455 ?
Fe3 Sn1 As2 108.1(7) 25 25_455 ?
Fe3 Sn1 As2 50.0(2) 25_455 25_455 ?
Fe3 Sn1 As2 108.1(7) 1_545 25_455 ?
As2 Sn1 As2 87.0(2) 25 25_455 ?
As2 Sn1 As2 87.0(2) 25_445 25_455 ?
As2 Sn1 As2 153.4(10) 25_545 25_455 ?
Ba1 Sn1 K1 72.0(3) . 1_545 ?
Sn1 Sn1 K1 72.0(3) 17 1_545 ?
Fe3 Sn1 K1 151.8(7) . 1_545 ?
Fe3 Sn1 K1 102.91(16) 25 1_545 ?
Fe3 Sn1 K1 102.91(16) 25_455 1_545 ?
Fe3 Sn1 K1 64.22(4) 1_545 1_545 ?
As2 Sn1 K1 136.51(10) 25 1_545 ?
As2 Sn1 K1 54.32(10) 25_445 1_545 ?
As2 Sn1 K1 54.32(10) 25_545 1_545 ?
As2 Sn1 K1 136.51(10) 25_455 1_545 ?

loop_
_geom_bond_atom_site_label_1
_geom_bond_atom_site_label_2
_geom_bond_distance
_geom_bond_site_symmetry_2
_geom_bond_publ_flag
Ba1 Sn1 1.28(2) 17 ?
Ba1 Sn1 1.28(2) . ?
Ba1 As2 3.3798(16) 25 ?
Ba1 As2 3.3798(16) 9_444 ?
Ba1 As2 3.3798(16) 25_445 ?
Ba1 As2 3.3798(16) 9_554 ?
Ba1 As2 3.3798(16) 25_455 ?
Ba1 As2 3.3798(16) 25_545 ?
Ba1 As2 3.3798(16) 9_454 ?
Ba1 As2 3.3798(16) 9_544 ?
Ba1 Fe3 3.8570(16) . ?
Ba1 Fe3 3.8570(16) 25 ?
As2 Fe3 2.4037(13) 25_455 ?
As2 Fe3 2.4037(13) 1_545 ?
As2 Fe3 2.4037(13) 25 ?
As2 Fe3 2.4037(13) . ?
As2 Sn1 2.850(6) 25 ?
As2 Sn1 2.850(6) 25_445 ?
As2 Sn1 2.850(6) 25_455 ?
As2 Sn1 2.850(6) 25_545 ?
As2 Ba1 3.3798(16) 9 ?
As2 K1 3.3798(16) 9 ?
As2 Ba1 3.3798(16) 9_445 ?
As2 K1 3.3798(16) 9_445 ?
Fe3 As2 2.4037(13) 25_455 ?
Fe3 As2 2.4037(13) 1_565 ?
Fe3 As2 2.4037(13) 25 ?
Fe3 Fe3 2.7735(15) 25_565 ?
Fe3 Fe3 2.7735(15) 25_455 ?
Fe3 Fe3 2.7735(15) 25_465 ?
Fe3 Fe3 2.7735(15) 25 ?
Fe3 Sn1 2.833(18) . ?
Fe3 Sn1 2.833(18) 25 ?
Fe3 Sn1 2.833(18) 25_455 ?
Fe3 Sn1 2.833(18) 1_565 ?
Sn1 Sn1 2.55(5) 17 ?
Sn1 Fe3 2.833(18) 25 ?
Sn1 Fe3 2.833(18) 25_455 ?
Sn1 Fe3 2.833(18) 1_545 ?
Sn1 As2 2.850(6) 25 ?
Sn1 As2 2.850(6) 25_445 ?
Sn1 As2 2.850(6) 25_545 ?
Sn1 As2 2.850(6) 25_455 ?
Sn1 K1 4.125(8) 1_545 ?
